data_7247051
loop_
_publ_author_name
'Lohar, Vishal A.'
'Menon, Anila M.'
'Suresh, Ajay'
'Chopra, Deepak'

_publ_section_title
;
 Role of mechanochemical synthesis in the crystal chemistry of leflunomide
;
_journal_issue 34
_journal_name_full CrystEngComm
_journal_page_first 4779
_journal_page_last 4792
_journal_paper_doi 10.1039/D3CE00373F
_journal_volume 25
_journal_year 2023
_chemical_formula_moiety 'C12 H9 F3 N2 O2, C2 H6 O S'
_chemical_formula_sum 'C14 H15 F3 N2 O3 S'
_chemical_formula_weight 348.34
_space_group_crystal_system triclinic
_space_group_IT_number 2
_space_group_name_Hall '-P 1'
_space_group_name_H-M_alt 'P -1'
_atom_sites_solution_hydrogens mixed
_atom_sites_solution_primary direct
_audit_creation_date 2022-09-24
_audit_creation_method
;
Olex2 1.3
(compiled 2020.11.12 svn.r5f609507 for OlexSys, GUI svn.r6408)
;
_audit_update_record
;
2022-11-27 deposited with the CCDC.	2023-07-17 downloaded from the CCDC.
;
_cell_angle_alpha 75.304(3)
_cell_angle_beta 71.879(3)
_cell_angle_gamma 81.037(3)
_cell_formula_units_Z 2
_cell_length_a 7.9976(5)
_cell_length_b 8.4028(5)
_cell_length_c 12.3149(8)
_cell_measurement_reflns_used 9690
_cell_measurement_temperature 100.0
_cell_measurement_theta_max 30.01
_cell_measurement_theta_min 2.51
_cell_volume 758.14(8)
_computing_cell_refinement 'SAINT v8.37A (Bruker, 2015)'
_computing_data_reduction 'SAINT v8.37A (Bruker, 2015)'
_computing_molecular_graphics 'Olex2 1.3 (Dolomanov et al., 2009)'
_computing_publication_material 'Olex2 1.3 (Dolomanov et al., 2009)'
_computing_structure_refinement 'SHELXL 2018/3 (Sheldrick, 2015)'
_computing_structure_solution 'SHELXT 2014/5 (Sheldrick, 2014)'
_diffrn_ambient_temperature 100.0
_diffrn_measured_fraction_theta_full 0.992
_diffrn_measured_fraction_theta_max 0.994
_diffrn_measurement_device_type 'Bruker APEX-II CCD'
_diffrn_measurement_method '\f and \w scans'
_diffrn_radiation_type MoK\a
_diffrn_radiation_wavelength 0.71073
_diffrn_reflns_av_R_equivalents 0.0626
_diffrn_reflns_av_unetI/netI 0.0246
_diffrn_reflns_Laue_measured_fraction_full 0.992
_diffrn_reflns_Laue_measured_fraction_max 0.994
_diffrn_reflns_limit_h_max 11
_diffrn_reflns_limit_h_min -11
_diffrn_reflns_limit_k_max 11
_diffrn_reflns_limit_k_min -11
_diffrn_reflns_limit_l_max 17
_diffrn_reflns_limit_l_min -17
_diffrn_reflns_number 65255
_diffrn_reflns_point_group_measured_fraction_full 0.992
_diffrn_reflns_point_group_measured_fraction_max 0.994
_diffrn_reflns_theta_full 25.242
_diffrn_reflns_theta_max 30.050
_diffrn_reflns_theta_min 2.515
_diffrn_source_current 0.0
_diffrn_source_power 0.0
_diffrn_source_voltage 0.0
_diffrn_standards_number 0
_exptl_absorpt_coefficient_mu 0.262
_exptl_absorpt_correction_T_max 0.9792
_exptl_absorpt_correction_T_min 0.9367
_exptl_absorpt_correction_type numerical
_exptl_absorpt_process_details
;
SADABS-2014/5 (Bruker,2014/5) was used for absorption correction.
wR2(int) was 0.1592 before and 0.0820 after correction.
The Ratio of minimum to maximum transmission is 0.9566.
The \l/2 correction factor is 0.00150.
;
_exptl_crystal_colour 'clear light colourless'
_exptl_crystal_colour_lustre clear
_exptl_crystal_colour_modifier light
_exptl_crystal_colour_primary colourless
_exptl_crystal_density_diffrn 1.526
_exptl_crystal_description block
_exptl_crystal_F_000 360
_exptl_crystal_size_max 0.589
_exptl_crystal_size_mid 0.292
_exptl_crystal_size_min 0.152
_refine_diff_density_max 0.420
_refine_diff_density_min -0.323
_refine_diff_density_rms 0.060
_refine_ls_extinction_coef 0.059(10)
_refine_ls_extinction_expression Fc^*^=kFc[1+0.001xFc^2^\l^3^/sin(2\q)]^-1/4^
_refine_ls_extinction_method 'SHELXL-2018/3 (Sheldrick 2018)'
_refine_ls_goodness_of_fit_ref 1.055
_refine_ls_hydrogen_treatment mixed
_refine_ls_matrix_type full
_refine_ls_number_parameters 216
_refine_ls_number_reflns 4423
_refine_ls_number_restraints 0
_refine_ls_restrained_S_all 1.055
_refine_ls_R_factor_all 0.0378
_refine_ls_R_factor_gt 0.0338
_refine_ls_shift/su_max 0.001
_refine_ls_shift/su_mean 0.000
_refine_ls_structure_factor_coef Fsqd
_refine_ls_weighting_details 'w=1/[\s^2^(Fo^2^)+(0.0635P)^2^+0.1661P] where P=(Fo^2^+2Fc^2^)/3'
_refine_ls_weighting_scheme calc
_refine_ls_wR_factor_gt 0.0977
_refine_ls_wR_factor_ref 0.1002
_reflns_Friedel_coverage 0.000
_reflns_number_gt 3892
_reflns_number_total 4423
_reflns_threshold_expression 'I > 2\s(I)'
_cod_data_source_file d3ce00373f2.cif
_cod_data_source_block LF_DMSO
_cod_depositor_comments 'Adding full bibliography for 7247051--7247052.cif.'
_cod_database_code 7247051
_shelx_shelxl_version_number 2018/3
_shelx_space_group_comment
;
The symmetry employed for this shelxl refinement is uniquely defined
by the following loop, which should always be used as a source of
symmetry information in preference to the above space-group names.
They are only intended as comments.
;
_shelx_estimated_absorpt_t_max 0.961
_shelx_estimated_absorpt_t_min 0.861
_olex2_refinement_description
;
1. Fixed Uiso
 At 1.2 times of:
  All C(H) groups
 At 1.5 times of:
  All C(H,H,H) groups
2.a Aromatic/amide H refined with riding coordinates:
 C6(H6), C9(H9), C7(H7), C10(H10), C4(H4)
2.b Idealised Me refined as rotating group:
 C14(H14A,H14B,H14C), C11(H11A,H11B,H11C), C13(H13A,H13B,H13C)
;
_olex2_submission_original_sample_id LF_DMSO
_olex2_submission_special_instructions 'No special instructions were received'

loop_
_space_group_symop_operation_xyz
'x, y, z'
'-x, -y, -z'

loop_
_atom_site_label
_atom_site_type_symbol
_atom_site_fract_x
_atom_site_fract_y
_atom_site_fract_z
_atom_site_U_iso_or_equiv
_atom_site_adp_type
_atom_site_occupancy
_atom_site_site_symmetry_order
_atom_site_calc_flag
_atom_site_refinement_flags_posn
_atom_site_refinement_flags_adp
_atom_site_refinement_flags_occupancy
_atom_site_disorder_assembly
_atom_site_disorder_group
S1 S 0.05876(3) 0.90919(3) 0.35128(2) 0.01570(9) Uani 1 1 d . . . . .
F1 F 0.81515(10) 0.10100(10) 0.10281(6) 0.02881(18) Uani 1 1 d . . . . .
F3 F 0.71626(11) 0.32259(9) 0.00202(6) 0.03140(19) Uani 1 1 d . . . . .
F2 F 0.56390(11) 0.11142(12) 0.07198(7) 0.0366(2) Uani 1 1 d . . . . .
O3 O 0.07343(11) 0.73259(10) 0.41739(7) 0.02089(17) Uani 1 1 d . . . . .
O2 O 0.03975(11) 0.55684(10) 0.86852(7) 0.01925(17) Uani 1 1 d . . . . .
O1 O 0.35096(13) 0.23380(10) 0.65585(7) 0.0256(2) Uani 1 1 d . . . . .
N1 N 0.29818(12) 0.44080(11) 0.50607(7) 0.01477(18) Uani 1 1 d . . . . .
N2 N -0.02279(13) 0.66988(12) 0.78010(8) 0.0202(2) Uani 1 1 d . . . . .
C6 C 0.51555(14) 0.23474(13) 0.41423(9) 0.0162(2) Uani 1 1 d . . . . .
H6 H 0.535426 0.178024 0.486935 0.019 Uiso 1 1 calc R U . . .
C9 C 0.45751(14) 0.40021(13) 0.20032(9) 0.0184(2) Uani 1 1 d . . . . .
H9 H 0.437142 0.455927 0.127572 0.022 Uiso 1 1 calc R U . . .
C8 C 0.57860(14) 0.26248(13) 0.20586(9) 0.0163(2) Uani 1 1 d . . . . .
C7 C 0.60680(14) 0.17968(13) 0.31245(9) 0.0169(2) Uani 1 1 d . . . . .
H7 H 0.688788 0.084991 0.315893 0.020 Uiso 1 1 calc R U . . .
C10 C 0.36669(14) 0.45587(13) 0.30124(9) 0.0174(2) Uani 1 1 d . . . . .
H10 H 0.284785 0.550574 0.297262 0.021 Uiso 1 1 calc R U . . .
C14 C 0.24139(15) 1.00154(14) 0.35699(10) 0.0213(2) Uani 1 1 d . . . . .
H14A H 0.223105 1.013994 0.436969 0.032 Uiso 1 1 calc R U . . .
H14B H 0.251172 1.110285 0.303438 0.032 Uiso 1 1 calc R U . . .
H14C H 0.350170 0.931055 0.333692 0.032 Uiso 1 1 calc R U . . .
C1 C 0.27889(14) 0.36914(13) 0.62146(9) 0.0163(2) Uani 1 1 d . . . . .
C2 C 0.16584(13) 0.46834(12) 0.70431(9) 0.0152(2) Uani 1 1 d . . . . .
C4 C 0.05328(14) 0.61535(13) 0.68500(9) 0.0176(2) Uani 1 1 d . . . . .
H4 H 0.035702 0.667744 0.610919 0.021 Uiso 1 1 calc R U . . .
C5 C 0.39456(13) 0.37378(12) 0.40905(9) 0.01394(19) Uani 1 1 d . . . . .
C3 C 0.15079(14) 0.43810(13) 0.82139(9) 0.0164(2) Uani 1 1 d . . . . .
C11 C 0.22660(17) 0.30705(14) 0.90276(10) 0.0229(2) Uani 1 1 d . . . . .
H11A H 0.253213 0.355827 0.959206 0.034 Uiso 1 1 calc R U . . .
H11B H 0.335378 0.254250 0.858264 0.034 Uiso 1 1 calc R U . . .
H11C H 0.141368 0.224364 0.944625 0.034 Uiso 1 1 calc R U . . .
C12 C 0.66847(15) 0.19961(14) 0.09706(10) 0.0202(2) Uani 1 1 d . . . . .
C13 C 0.13389(19) 0.90612(15) 0.19932(10) 0.0271(3) Uani 1 1 d . . . . .
H13A H 0.253891 0.851983 0.180893 0.041 Uiso 1 1 calc R U . . .
H13B H 0.133986 1.019552 0.152699 0.041 Uiso 1 1 calc R U . . .
H13C H 0.055035 0.845130 0.180897 0.041 Uiso 1 1 calc R U . . .
H1 H 0.236(2) 0.532(2) 0.4880(14) 0.027(4) Uiso 1 1 d . . . . .

loop_
_atom_site_aniso_label
_atom_site_aniso_U_11
_atom_site_aniso_U_22
_atom_site_aniso_U_33
_atom_site_aniso_U_23
_atom_site_aniso_U_13
_atom_site_aniso_U_12
S1 0.01513(14) 0.01485(14) 0.01613(14) -0.00263(9) -0.00485(9) 0.00124(9)
F1 0.0285(4) 0.0302(4) 0.0241(4) -0.0115(3) -0.0046(3) 0.0113(3)
F3 0.0443(5) 0.0263(4) 0.0150(3) -0.0030(3) -0.0006(3) 0.0033(3)
F2 0.0338(4) 0.0501(5) 0.0355(4) -0.0286(4) -0.0053(3) -0.0091(4)
O3 0.0226(4) 0.0163(4) 0.0206(4) 0.0015(3) -0.0065(3) -0.0006(3)
O2 0.0215(4) 0.0187(4) 0.0156(3) -0.0050(3) -0.0041(3) 0.0033(3)
O1 0.0373(5) 0.0169(4) 0.0173(4) -0.0030(3) -0.0056(3) 0.0078(3)
N1 0.0154(4) 0.0135(4) 0.0148(4) -0.0038(3) -0.0040(3) 0.0015(3)
N2 0.0205(4) 0.0197(4) 0.0188(4) -0.0042(3) -0.0061(4) 0.0042(3)
C6 0.0166(5) 0.0163(5) 0.0161(4) -0.0037(3) -0.0061(4) 0.0007(4)
C9 0.0213(5) 0.0181(5) 0.0149(4) -0.0034(4) -0.0056(4) 0.0017(4)
C8 0.0165(5) 0.0165(5) 0.0160(4) -0.0057(4) -0.0029(4) -0.0015(4)
C7 0.0164(5) 0.0152(5) 0.0191(5) -0.0049(4) -0.0054(4) 0.0010(4)
C10 0.0185(5) 0.0154(5) 0.0167(5) -0.0033(4) -0.0049(4) 0.0025(4)
C14 0.0198(5) 0.0207(5) 0.0254(5) -0.0042(4) -0.0098(4) -0.0018(4)
C1 0.0179(5) 0.0142(4) 0.0159(4) -0.0039(3) -0.0032(4) -0.0014(4)
C2 0.0157(5) 0.0133(4) 0.0152(4) -0.0030(3) -0.0027(3) -0.0008(3)
C4 0.0170(5) 0.0180(5) 0.0172(5) -0.0042(4) -0.0049(4) 0.0009(4)
C5 0.0136(4) 0.0135(4) 0.0147(4) -0.0037(3) -0.0032(3) -0.0018(3)
C3 0.0173(5) 0.0145(4) 0.0165(5) -0.0037(4) -0.0032(4) -0.0009(4)
C11 0.0306(6) 0.0193(5) 0.0165(5) -0.0026(4) -0.0070(4) 0.0030(4)
C12 0.0228(5) 0.0193(5) 0.0186(5) -0.0062(4) -0.0058(4) 0.0012(4)
C13 0.0413(7) 0.0236(6) 0.0178(5) -0.0041(4) -0.0117(5) -0.0005(5)

loop_
_atom_type_symbol
_atom_type_description
_atom_type_scat_dispersion_real
_atom_type_scat_dispersion_imag
_atom_type_scat_source
C C 0.0033 0.0016 'International Tables Vol C Tables 4.2.6.8 and 6.1.1.4'
H H 0.0000 0.0000 'International Tables Vol C Tables 4.2.6.8 and 6.1.1.4'
F F 0.0171 0.0103 'International Tables Vol C Tables 4.2.6.8 and 6.1.1.4'
N N 0.0061 0.0033 'International Tables Vol C Tables 4.2.6.8 and 6.1.1.4'
O O 0.0106 0.0060 'International Tables Vol C Tables 4.2.6.8 and 6.1.1.4'
S S 0.1246 0.1234 'International Tables Vol C Tables 4.2.6.8 and 6.1.1.4'

loop_
_exptl_crystal_face_index_h
_exptl_crystal_face_index_k
_exptl_crystal_face_index_l
_exptl_crystal_face_perp_dist
-1.00 0.00 1.00 0.2050
-1.00 -1.00 0.00 0.2010
0.00 -1.00 -1.00 0.0760
1.00 0.00 -1.00 0.1710
1.00 1.00 0.00 0.2520
1.00 -1.00 -1.00 0.1770
-1.00 0.00 0.00 0.2720
1.00 0.00 0.00 0.2280
0.00 1.00 0.00 0.1160
0.00 -1.00 0.00 0.0610
-1.00 0.00 -1.00 0.2800
1.00 0.00 1.00 0.2340
0.00 1.00 -1.00 0.1300
0.00 -1.00 1.00 0.0500
0.00 0.00 -1.00 0.1200
0.00 0.00 1.00 0.0330
-1.00 -1.00 1.00 0.1390

loop_
_geom_angle_atom_site_label_1
_geom_angle_atom_site_label_2
_geom_angle_atom_site_label_3
_geom_angle
_geom_angle_site_symmetry_1
_geom_angle_site_symmetry_3
_geom_angle_publ_flag
O3 S1 C14 105.98(5) . . ?
O3 S1 C13 106.66(5) . . ?
C13 S1 C14 97.46(6) . . ?
C3 O2 N2 109.12(8) . . ?
C1 N1 C5 127.20(9) . . ?
C1 N1 H1 119.0(11) . . ?
C5 N1 H1 113.3(11) . . ?
C4 N2 O2 105.17(8) . . ?
C7 C6 H6 120.1 . . ?
C7 C6 C5 119.74(10) . . ?
C5 C6 H6 120.1 . . ?
C8 C9 H9 120.1 . . ?
C10 C9 H9 120.1 . . ?
C10 C9 C8 119.77(10) . . ?
C9 C8 C12 118.85(10) . . ?
C7 C8 C9 120.15(10) . . ?
C7 C8 C12 120.89(10) . . ?
C6 C7 H7 119.8 . . ?
C8 C7 C6 120.35(10) . . ?
C8 C7 H7 119.8 . . ?
C9 C10 H10 119.7 . . ?
C9 C10 C5 120.57(10) . . ?
C5 C10 H10 119.7 . . ?
S1 C14 H14A 109.5 . . ?
S1 C14 H14B 109.5 . . ?
S1 C14 H14C 109.5 . . ?
H14A C14 H14B 109.5 . . ?
H14A C14 H14C 109.5 . . ?
H14B C14 H14C 109.5 . . ?
O1 C1 N1 123.71(10) . . ?
O1 C1 C2 121.37(9) . . ?
N1 C1 C2 114.91(9) . . ?
C4 C2 C1 130.34(9) . . ?
C3 C2 C1 125.89(10) . . ?
C3 C2 C4 103.75(9) . . ?
N2 C4 C2 112.52(10) . . ?
N2 C4 H4 123.7 . . ?
C2 C4 H4 123.7 . . ?
C6 C5 N1 124.19(9) . . ?
C10 C5 N1 116.39(9) . . ?
C10 C5 C6 119.42(9) . . ?
O2 C3 C2 109.44(9) . . ?
O2 C3 C11 116.29(9) . . ?
C2 C3 C11 134.27(10) . . ?
C3 C11 H11A 109.5 . . ?
C3 C11 H11B 109.5 . . ?
C3 C11 H11C 109.5 . . ?
H11A C11 H11B 109.5 . . ?
H11A C11 H11C 109.5 . . ?
H11B C11 H11C 109.5 . . ?
F1 C12 F3 106.30(9) . . ?
F1 C12 F2 105.99(9) . . ?
F1 C12 C8 113.48(9) . . ?
F3 C12 C8 112.36(9) . . ?
F2 C12 F3 105.87(9) . . ?
F2 C12 C8 112.28(9) . . ?
S1 C13 H13A 109.5 . . ?
S1 C13 H13B 109.5 . . ?
S1 C13 H13C 109.5 . . ?
H13A C13 H13B 109.5 . . ?
H13A C13 H13C 109.5 . . ?
H13B C13 H13C 109.5 . . ?

loop_
_geom_bond_atom_site_label_1
_geom_bond_atom_site_label_2
_geom_bond_distance
_geom_bond_site_symmetry_2
_geom_bond_publ_flag
S1 O3 1.5069(8) . ?
S1 C14 1.7846(11) . ?
S1 C13 1.7845(12) . ?
F1 C12 1.3367(14) . ?
F3 C12 1.3471(13) . ?
F2 C12 1.3467(14) . ?
O2 N2 1.4157(12) . ?
O2 C3 1.3484(13) . ?
O1 C1 1.2281(13) . ?
N1 C1 1.3653(13) . ?
N1 C5 1.4043(12) . ?
N1 H1 0.863(17) . ?
N2 C4 1.3015(14) . ?
C6 H6 0.9500 . ?
C6 C7 1.3920(14) . ?
C6 C5 1.3978(14) . ?
C9 H9 0.9500 . ?
C9 C8 1.3906(15) . ?
C9 C10 1.3851(14) . ?
C8 C7 1.3891(15) . ?
C8 C12 1.4942(14) . ?
C7 H7 0.9500 . ?
C10 H10 0.9500 . ?
C10 C5 1.3999(14) . ?
C14 H14A 0.9800 . ?
C14 H14B 0.9800 . ?
C14 H14C 0.9800 . ?
C1 C2 1.4751(14) . ?
C2 C4 1.4250(14) . ?
C2 C3 1.3688(14) . ?
C4 H4 0.9500 . ?
C3 C11 1.4813(15) . ?
C11 H11A 0.9800 . ?
C11 H11B 0.9800 . ?
C11 H11C 0.9800 . ?
C13 H13A 0.9800 . ?
C13 H13B 0.9800 . ?
C13 H13C 0.9800 . ?

loop_
_geom_torsion_atom_site_label_1
_geom_torsion_atom_site_label_2
_geom_torsion_atom_site_label_3
_geom_torsion_atom_site_label_4
_geom_torsion
_geom_torsion_site_symmetry_1
_geom_torsion_site_symmetry_2
_geom_torsion_site_symmetry_3
_geom_torsion_site_symmetry_4
_geom_torsion_publ_flag
O2 N2 C4 C2 0.19(12) . . . . ?
O1 C1 C2 C4 -170.80(11) . . . . ?
O1 C1 C2 C3 11.11(17) . . . . ?
N1 C1 C2 C4 10.29(16) . . . . ?
N1 C1 C2 C3 -167.80(10) . . . . ?
N2 O2 C3 C2 0.45(12) . . . . ?
N2 O2 C3 C11 -178.98(9) . . . . ?
C9 C8 C7 C6 -0.64(16) . . . . ?
C9 C8 C12 F1 161.61(10) . . . . ?
C9 C8 C12 F3 40.99(14) . . . . ?
C9 C8 C12 F2 -78.22(13) . . . . ?
C9 C10 C5 N1 179.16(9) . . . . ?
C9 C10 C5 C6 0.14(16) . . . . ?
C8 C9 C10 C5 -0.58(16) . . . . ?
C7 C6 C5 N1 -178.89(9) . . . . ?
C7 C6 C5 C10 0.05(15) . . . . ?
C7 C8 C12 F1 -22.23(15) . . . . ?
C7 C8 C12 F3 -142.86(11) . . . . ?
C7 C8 C12 F2 97.94(12) . . . . ?
C10 C9 C8 C7 0.82(16) . . . . ?
C10 C9 C8 C12 177.01(10) . . . . ?
C1 N1 C5 C6 -13.23(16) . . . . ?
C1 N1 C5 C10 167.80(10) . . . . ?
C1 C2 C4 N2 -178.33(10) . . . . ?
C1 C2 C3 O2 178.18(9) . . . . ?
C1 C2 C3 C11 -2.5(2) . . . . ?
C4 C2 C3 O2 -0.32(12) . . . . ?
C4 C2 C3 C11 178.97(12) . . . . ?
C5 N1 C1 O1 2.47(17) . . . . ?
C5 N1 C1 C2 -178.65(9) . . . . ?
C5 C6 C7 C8 0.20(16) . . . . ?
C3 O2 N2 C4 -0.39(11) . . . . ?
C3 C2 C4 N2 0.07(13) . . . . ?
C12 C8 C7 C6 -176.74(10) . . . . ?
